data_2014904
loop_
_publ_author_name
'Rezende, Marcos C.'
'Dominguez, Mois\'es'
'Wardell, James L.'
'Skakle, Janet M. S.'
'Low, John N.'
'Glidewell, Christopher'

_publ_section_title
;Supramolecular structures of five
 5-(arylmethylene)-1,3-dimethylpyrimidine-2,4,6(1<i>H</i>,3<i>H</i>,5<i>H</i>)-triones:
 isolated molecules, hydrogen-bonded chains and chains of fused
 hydrogen-bonded rings
;
_journal_issue 5
_journal_name_full 'Acta Crystallographica Section C'
_journal_page_first o306
_journal_page_last o311
_journal_paper_doi 10.1107/S0108270105008498
_journal_volume 61
_journal_year 2005
_chemical_formula_iupac 'C14 H14 N2 O4'
_chemical_formula_moiety 'C14 H14 N2 O4'
_chemical_formula_sum 'C14 H14 N2 O4'
_chemical_formula_weight 274.27
_chemical_name_systematic
;
5-(3-methoxybenzylidene)-1,3-dimethylpyrimidine-2,4,6(1H,3H,5H)-trione
;
_space_group_IT_number 2
_symmetry_cell_setting triclinic
_symmetry_space_group_name_Hall '-P 1'
_symmetry_space_group_name_H-M 'P -1'
_atom_sites_solution_hydrogens geom
_atom_sites_solution_primary direct
_atom_sites_solution_secondary difmap
_cell_angle_alpha 73.5580(17)
_cell_angle_beta 87.393(2)
_cell_angle_gamma 77.037(2)
_cell_formula_units_Z 2
_cell_length_a 5.6946(2)
_cell_length_b 8.2994(3)
_cell_length_c 14.0411(5)
_cell_measurement_reflns_used 2847
_cell_measurement_temperature 120(2)
_cell_measurement_theta_max 27.50
_cell_measurement_theta_min 3.03
_cell_volume 620.13(4)
_computing_cell_refinement 'DENZO (Otwinowski & Minor, 1997) and COLLECT'
_computing_data_collection 'COLLECT (Nonius, 1998)'
_computing_data_reduction 'DENZO and COLLECT'
_computing_molecular_graphics 'PLATON (Spek, 2003)'
_computing_publication_material 'SHELXL97 and PRPKAPPA (Ferguson, 1999)'
_computing_structure_refinement 'OSCAIL and SHELXL97 (Sheldrick, 1997)'
_computing_structure_solution 'OSCAIL (McArdle, 2003) and SHELXS97 (Sheldrick, 1997)'
_diffrn_ambient_temperature 120(2)
_diffrn_detector_area_resol_mean 9.091
_diffrn_measured_fraction_theta_full 0.996
_diffrn_measured_fraction_theta_max 0.996
_diffrn_measurement_device_type 'Bruker-Nonius KappaCCD area-detector'
_diffrn_measurement_method '\f and \w'
_diffrn_radiation_monochromator graphite
_diffrn_radiation_source 'Bruker-Nonius FR91 rotating anode'
_diffrn_radiation_type 'Mo K\a'
_diffrn_radiation_wavelength 0.71073
_diffrn_reflns_av_R_equivalents 0.0343
_diffrn_reflns_av_sigmaI/netI 0.0270
_diffrn_reflns_limit_h_max 7
_diffrn_reflns_limit_h_min -7
_diffrn_reflns_limit_k_max 10
_diffrn_reflns_limit_k_min -10
_diffrn_reflns_limit_l_max 18
_diffrn_reflns_limit_l_min -18
_diffrn_reflns_number 14859
_diffrn_reflns_theta_full 27.50
_diffrn_reflns_theta_max 27.50
_diffrn_reflns_theta_min 3.03
_diffrn_standards_decay_% none
_exptl_absorpt_coefficient_mu 0.109
_exptl_absorpt_correction_T_max 0.983
_exptl_absorpt_correction_T_min 0.953
_exptl_absorpt_correction_type multi-scan
_exptl_absorpt_process_details '(SADABS; Sheldrick, 2003)'
_exptl_crystal_colour colourless
_exptl_crystal_density_diffrn 1.469
_exptl_crystal_density_meas ?
_exptl_crystal_density_method 'not measured'
_exptl_crystal_description block
_exptl_crystal_F_000 288
_exptl_crystal_size_max 0.52
_exptl_crystal_size_mid 0.34
_exptl_crystal_size_min 0.16
_refine_diff_density_max 0.398
_refine_diff_density_min -0.400
_refine_ls_extinction_method none
_refine_ls_goodness_of_fit_ref 1.106
_refine_ls_hydrogen_treatment constr
_refine_ls_matrix_type full
_refine_ls_number_parameters 184
_refine_ls_number_reflns 2847
_refine_ls_number_restraints 0
_refine_ls_restrained_S_all 1.106
_refine_ls_R_factor_all 0.0554
_refine_ls_R_factor_gt 0.0397
_refine_ls_shift/su_max 0.000
_refine_ls_shift/su_mean 0.000
_refine_ls_structure_factor_coef Fsqd
_refine_ls_weighting_details 'w = 1/[\s^2^(Fo^2^)+(0.0732P)^2^+0.1975P] where P=(Fo^2^+2Fc^2^)/3'
_refine_ls_weighting_scheme calc
_refine_ls_wR_factor_gt 0.1089
_refine_ls_wR_factor_ref 0.1318
_reflns_number_gt 2331
_reflns_number_total 2847
_reflns_threshold_expression I>2\s(I)
_cod_data_source_file sk1828.cif
_cod_data_source_block II
_cod_depositor_comments
;
The following automatic conversions were performed:

'_exptl_crystal_density_meas' value 'not measured' was changed to '?'
- the value is perceived as not measured.

Automatic conversion script
Id: cif_fix_values 3008 2015-01-20 13:52:24Z robertas 
;
_cod_database_code 2014904
_cod_database_fobs_code 2014904

loop_
_symmetry_equiv_pos_as_xyz
'x, y, z'
'-x, -y, -z'

loop_
_atom_site_label
_atom_site_fract_x
_atom_site_fract_y
_atom_site_fract_z
_atom_site_U_iso_or_equiv
_atom_site_adp_type
_atom_site_calc_flag
_atom_site_refinement_flags
_atom_site_occupancy
_atom_site_disorder_assembly
_atom_site_disorder_group
_atom_site_type_symbol
O2 1.42349(19) 0.21216(14) 0.78350(8) 0.0229(3) Uani d . 1 . . O
O4 0.80218(19) 0.39336(14) 0.56112(8) 0.0219(3) Uani d . 1 . . O
O6 0.7348(2) 0.52516(15) 0.87014(8) 0.0283(3) Uani d . 1 . . O
O53 0.08023(19) 0.94132(14) 0.88183(8) 0.0229(3) Uani d . 1 . . O
N1 1.0794(2) 0.37772(15) 0.82361(9) 0.0176(3) Uani d . 1 . . N
N3 1.1177(2) 0.31209(15) 0.66925(9) 0.0163(3) Uani d . 1 . . N
C1 1.1908(3) 0.3609(2) 0.91947(11) 0.0247(3) Uani d . 1 . . C
C2 1.2196(3) 0.29547(18) 0.76031(11) 0.0171(3) Uani d . 1 . . C
C3 1.2724(3) 0.22538(19) 0.60310(11) 0.0201(3) Uani d . 1 . . C
C4 0.8841(2) 0.39762(17) 0.63921(10) 0.0157(3) Uani d . 1 . . C
C5 0.7429(2) 0.49534(17) 0.70532(10) 0.0156(3) Uani d . 1 . . C
C6 0.8439(3) 0.47119(18) 0.80436(11) 0.0174(3) Uani d . 1 . . C
C51 0.3264(2) 0.71755(17) 0.69376(10) 0.0158(3) Uani d . 1 . . C
C52 0.3138(3) 0.77225(18) 0.78032(10) 0.0170(3) Uani d . 1 . . C
C53 0.1066(3) 0.88322(18) 0.79916(10) 0.0174(3) Uani d . 1 . . C
C54 -0.0896(3) 0.94345(19) 0.73268(11) 0.0194(3) Uani d . 1 . . C
C55 -0.0746(3) 0.89307(19) 0.64622(11) 0.0208(3) Uani d . 1 . . C
C56 0.1309(3) 0.78161(18) 0.62601(11) 0.0184(3) Uani d . 1 . . C
C57 0.5276(2) 0.59645(17) 0.66543(10) 0.0161(3) Uani d . 1 . . C
C531 0.2769(3) 0.8772(2) 0.95262(11) 0.0248(3) Uani d . 1 . . C
H1A 1.1457 0.2654 0.9705 0.037 Uiso calc R 1 . . H
H1B 1.1344 0.4681 0.9383 0.037 Uiso calc R 1 . . H
H1C 1.3665 0.3382 0.9135 0.037 Uiso calc R 1 . . H
H3A 1.2997 0.1003 0.6317 0.030 Uiso calc R 1 . . H
H3B 1.4272 0.2601 0.5958 0.030 Uiso calc R 1 . . H
H3C 1.1929 0.2581 0.5378 0.030 Uiso calc R 1 . . H
H31A 0.3122 0.7510 0.9733 0.037 Uiso calc R 1 . . H
H31B 0.2331 0.9201 1.0107 0.037 Uiso calc R 1 . . H
H52 0.4466 0.7334 0.8258 0.020 Uiso calc R 1 . . H
H31C 0.4197 0.9167 0.9222 0.037 Uiso calc R 1 . . H
H54 -0.2314 1.0180 0.7466 0.023 Uiso calc R 1 . . H
H55 -0.2062 0.9351 0.6001 0.025 Uiso calc R 1 . . H
H56 0.1389 0.7488 0.5662 0.022 Uiso calc R 1 . . H
H57 0.5002 0.5854 0.6016 0.019 Uiso calc R 1 . . H

loop_
_atom_site_aniso_label
_atom_site_aniso_U_11
_atom_site_aniso_U_22
_atom_site_aniso_U_33
_atom_site_aniso_U_12
_atom_site_aniso_U_13
_atom_site_aniso_U_23
O2 0.0157(5) 0.0248(6) 0.0249(6) 0.0015(4) -0.0008(4) -0.0064(4)
O4 0.0203(5) 0.0267(6) 0.0201(6) -0.0004(4) -0.0006(4) -0.0126(4)
O6 0.0270(6) 0.0344(6) 0.0184(6) 0.0106(5) -0.0033(4) -0.0120(5)
O53 0.0222(6) 0.0268(6) 0.0184(5) 0.0043(4) -0.0003(4) -0.0119(4)
N1 0.0156(6) 0.0198(6) 0.0164(6) 0.0001(5) -0.0015(5) -0.0066(5)
N3 0.0142(6) 0.0166(6) 0.0178(6) 0.0004(5) 0.0015(5) -0.0072(5)
C1 0.0228(8) 0.0313(8) 0.0188(7) 0.0006(6) -0.0052(6) -0.0093(6)
C2 0.0163(7) 0.0155(7) 0.0186(7) -0.0033(5) 0.0014(5) -0.0037(5)
C3 0.0186(7) 0.0204(7) 0.0214(7) -0.0003(5) 0.0051(6) -0.0100(6)
C4 0.0143(7) 0.0150(6) 0.0178(7) -0.0020(5) 0.0013(5) -0.0055(5)
C5 0.0154(7) 0.0156(7) 0.0162(7) -0.0020(5) 0.0013(5) -0.0064(5)
C6 0.0170(7) 0.0154(7) 0.0178(7) 0.0008(5) -0.0013(5) -0.0049(5)
C51 0.0151(7) 0.0146(6) 0.0177(7) -0.0022(5) 0.0013(5) -0.0054(5)
C52 0.0167(7) 0.0176(7) 0.0159(7) -0.0010(5) -0.0003(5) -0.0053(5)
C53 0.0194(7) 0.0166(7) 0.0156(7) -0.0024(5) 0.0022(5) -0.0052(5)
C54 0.0149(7) 0.0194(7) 0.0229(7) -0.0001(5) 0.0019(5) -0.0074(6)
C55 0.0158(7) 0.0226(7) 0.0232(7) 0.0003(6) -0.0040(5) -0.0080(6)
C56 0.0179(7) 0.0191(7) 0.0189(7) -0.0017(5) -0.0007(5) -0.0080(6)
C57 0.0167(7) 0.0168(7) 0.0161(7) -0.0035(5) 0.0002(5) -0.0067(5)
C531 0.0258(8) 0.0283(8) 0.0193(7) 0.0016(6) -0.0021(6) -0.0109(6)

loop_
_atom_type_symbol
_atom_type_description
_atom_type_scat_dispersion_real
_atom_type_scat_dispersion_imag
_atom_type_scat_source
C C 0.0033 0.0016 'International Tables Vol C Tables 4.2.6.8 and 6.1.1.4'
H H 0.0000 0.0000 'International Tables Vol C Tables 4.2.6.8 and 6.1.1.4'
N N 0.0061 0.0033 'International Tables Vol C Tables 4.2.6.8 and 6.1.1.4'
O O 0.0106 0.0060 'International Tables Vol C Tables 4.2.6.8 and 6.1.1.4'

loop_
_geom_angle_atom_site_label_1
_geom_angle_atom_site_label_2
_geom_angle_atom_site_label_3
_geom_angle
_geom_angle_publ_flag
C6 N1 C2 125.38(12) no
C6 N1 C1 117.89(12) no
C2 N1 C1 116.73(12) no
N1 C1 H1A 109.5 no
N1 C1 H1B 109.5 no
H1A C1 H1B 109.5 no
N1 C1 H1C 109.5 no
H1A C1 H1C 109.5 no
H1B C1 H1C 109.5 no
O2 C2 N3 121.17(13) no
O2 C2 N1 121.56(13) no
N3 C2 N1 117.27(12) no
C4 N3 C2 124.70(12) no
C4 N3 C3 119.28(12) no
C2 N3 C3 115.98(11) no
N3 C3 H3A 109.5 no
N3 C3 H3B 109.5 no
H3A C3 H3B 109.5 no
N3 C3 H3C 109.5 no
H3A C3 H3C 109.5 no
H3B C3 H3C 109.5 no
O4 C4 N3 120.32(13) no
O4 C4 C5 122.83(13) no
N3 C4 C5 116.85(12) no
C57 C5 C6 127.41(13) no
C57 C5 C4 114.14(12) no
C6 C5 C4 118.43(12) no
C5 C57 C51 137.62(13) no
C5 C57 H57 111.2 no
C51 C57 H57 111.2 no
C56 C51 C52 118.89(13) no
C56 C51 C57 114.77(12) no
C52 C51 C57 126.34(13) no
C53 C52 C51 119.89(13) no
C53 C52 H52 120.1 no
C51 C52 H52 120.1 no
O53 C53 C52 123.31(13) no
O53 C53 C54 115.69(13) no
C52 C53 C54 120.99(13) no
C53 O53 C531 116.67(11) no
O53 C531 H31A 109.5 no
O53 C531 H31B 109.5 no
H31A C531 H31B 109.5 no
O53 C531 H31C 109.5 no
H31A C531 H31C 109.5 no
H31B C531 H31C 109.5 no
C55 C54 C53 119.07(13) no
C55 C54 H54 120.5 no
C53 C54 H54 120.5 no
C54 C55 C56 120.89(14) no
C54 C55 H55 119.6 no
C56 C55 H55 119.6 no
C55 C56 C51 120.22(13) no
C55 C56 H56 119.9 no
C51 C56 H56 119.9 no
O6 C6 N1 118.46(13) no
O6 C6 C5 124.95(13) no
N1 C6 C5 116.59(12) no

loop_
_geom_bond_atom_site_label_1
_geom_bond_atom_site_label_2
_geom_bond_site_symmetry_2
_geom_bond_distance
_geom_bond_publ_flag
N1 C6 . 1.3862(18) no
N1 C2 . 1.3885(18) no
N1 C1 . 1.4715(18) no
C1 H1A . 0.98 no
C1 H1B . 0.98 no
C1 H1C . 0.98 no
C2 O2 . 1.2160(18) no
C2 N3 . 1.3864(19) no
N3 C4 . 1.3820(18) no
N3 C3 . 1.4751(17) no
C3 H3A . 0.98 no
C3 H3B . 0.98 no
C3 H3C . 0.98 no
C4 O4 . 1.2235(17) no
C4 C5 . 1.4937(19) no
C5 C57 . 1.3627(19) no
C5 C6 . 1.4723(19) no
C57 C51 . 1.4658(19) no
C57 H57 . 0.95 no
C51 C56 . 1.404(2) no
C51 C52 . 1.4065(19) no
C52 C53 . 1.390(2) no
C52 H52 . 0.95 no
C53 O53 . 1.3679(17) no
C53 C54 . 1.396(2) no
O53 C531 . 1.4353(18) no
C531 H31A . 0.98 no
C531 H31B . 0.98 no
C531 H31C . 0.98 no
C54 C55 . 1.385(2) no
C54 H54 . 0.95 no
C55 C56 . 1.392(2) no
C55 H55 . 0.95 no
C56 H56 . 0.95 no
C6 O6 . 1.2234(18) no

loop_
_geom_hbond_atom_site_label_D
_geom_hbond_atom_site_label_H
_geom_hbond_atom_site_label_A
_geom_hbond_site_symmetry_A
_geom_hbond_distance_DH
_geom_hbond_distance_HA
_geom_hbond_distance_DA
_geom_hbond_angle_DHA
_geom_hbond_publ_flag
C52 H52 O6 . 0.95 2.07 2.855(2) 139 no
C54 H54 O2 1_365 0.95 2.38 3.334(2) 178 no
C56 H56 O4 2_666 0.95 2.38 3.313(2) 168 no
C57 H57 O4 . 0.95 2.24 2.727(2) 111 no

loop_
_geom_torsion_atom_site_label_1
_geom_torsion_atom_site_label_2
_geom_torsion_atom_site_label_3
_geom_torsion_atom_site_label_4
_geom_torsion
_geom_torsion_publ_flag
C6 N1 C2 O2 -178.17(13) no
C1 N1 C2 O2 0.8(2) no
C6 N1 C2 N3 1.8(2) no
C1 N1 C2 N3 -179.22(12) no
O2 C2 N3 C4 176.89(13) no
N1 C2 N3 C4 -3.1(2) no
O2 C2 N3 C3 -0.9(2) no
N1 C2 N3 C3 179.14(12) no
C2 N3 C4 O4 -173.64(13) no
C3 N3 C4 O4 4.0(2) no
C2 N3 C4 C5 7.3(2) no
C3 N3 C4 C5 -175.00(12) no
O4 C4 C5 C57 -7.9(2) no
N3 C4 C5 C57 171.13(12) no
O4 C4 C5 C6 170.89(13) no
N3 C4 C5 C6 -10.09(19) no
C6 C5 C57 C51 3.0(3) no
C4 C5 C57 C51 -178.34(15) no
C5 C57 C51 C56 -175.64(16) no
C5 C57 C51 C52 4.1(3) no
C56 C51 C52 C53 2.2(2) no
C57 C51 C52 C53 -177.57(13) no
C51 C52 C53 O53 179.66(13) no
C51 C52 C53 C54 -0.8(2) no
C52 C53 O53 C531 -2.1(2) no
C54 C53 O53 C531 178.26(13) no
O53 C53 C54 C55 178.71(13) no
C52 C53 C54 C55 -0.9(2) no
C53 C54 C55 C56 1.1(2) no
C54 C55 C56 C51 0.4(2) no
C52 C51 C56 C55 -2.0(2) no
C57 C51 C56 C55 177.77(13) no
C2 N1 C6 O6 174.09(13) no
C1 N1 C6 O6 -4.8(2) no
C2 N1 C6 C5 -5.0(2) no
C1 N1 C6 C5 176.08(12) no
C57 C5 C6 O6 8.5(2) no
C4 C5 C6 O6 -170.06(14) no
C57 C5 C6 N1 -172.45(13) no
C4 C5 C6 N1 8.95(19) no

loop_
_cod_related_entry_id
_cod_related_entry_database
_cod_related_entry_code
1 ChemSpider 1637827
